data_9001840
loop_
_publ_author_name
'Yang, H.'
'Downs, R. T.'
'Finger, L. W.'
'Hazen, R. M.'
'Prewitt, C. T.'

_publ_section_title
;
 Compressibility and crystal structure of kyanite, Al2SiO5, at high pressure
 Sample: at P = 4.56 GPa
;
_journal_name_full 'American Mineralogist'
_journal_page_first 467
_journal_page_last 474
_journal_volume 82
_journal_year 1997
_chemical_formula_sum 'Al2 O5 Si'
_chemical_name_mineral Kyanite
_space_group_IT_number 2
_symmetry_space_group_name_Hall '-P 1'
_symmetry_space_group_name_H-M 'P -1'
_cell_angle_alpha 90.089
_cell_angle_beta 101.085
_cell_angle_gamma 105.982
_cell_length_a 7.0648
_cell_length_b 7.7926
_cell_length_c 5.5299
_cell_formula_units_Z 4
_cell_volume 286.732
_database_code_amcsd 0001896
_diffrn_ambient_pressure 4.56e+06
_exptl_crystal_density_diffrn 3.754
_cod_original_formula_sum 'Al2 Si O5'
_cod_database_code 9001840

loop_
_space_group_symop_operation_xyz
x,y,z
-x,-y,-z

loop_
_atom_site_label
_atom_site_fract_x
_atom_site_fract_y
_atom_site_fract_z
_atom_site_U_iso_or_equiv
Al1 0.32430 0.70350 0.45650 0.00494
Al2 0.29760 0.69880 0.95030 0.00481
Al3 0.09980 0.38610 0.64030 0.00469
Al4 0.11230 0.91780 0.16490 0.00418
Si1 0.29630 0.06510 0.70560 0.00431
Si2 0.29250 0.33260 0.19150 0.00456
O1 0.10890 0.14770 0.13220 0.00557
O2 0.12090 0.68250 0.17800 0.00494
O3 0.27640 0.45460 0.95380 0.00507
O4 0.28440 0.93550 0.93800 0.00545
O5 0.10900 0.15240 0.66970 0.00507
O6 0.12090 0.63090 0.64010 0.00342
O7 0.28390 0.44630 0.42990 0.00671
O8 0.29240 0.94760 0.46510 0.00595
O9 0.50180 0.27290 0.24380 0.00545
O10 0.50130 0.23390 0.75590 0.00785

loop_
_cod_related_entry_id
_cod_related_entry_database
_cod_related_entry_code
1 AMCSD 0001896
